data_1504376
loop_
_publ_author_name
'Wang, Yiliang'
'Frattarelli, David L.'
'Facchetti, Antonio'
'Cariati, Elena'
'Tordin, Elisa'
'Ugo, Renato'
'Zuccaccia, Cristiano'
'Macchioni, Alceo'
'Wegener, Staci L.'
'Stern, Charlotte L.'
'Ratner, Mark A.'
'Marks, Tobin J.'

_publ_section_title
;
 Twisted \p-Electron System Electrooptic Chromophores. Structural and
 Electronic Consequences of Relaxing Twist-Inducing Nonbonded Repulsions
;
_journal_issue 21
_journal_name_full 'Journal of Physical Chemistry C'
_journal_page_first 8005
_journal_paper_doi 10.1021/jp8003135
_journal_volume 112
_journal_year 2008
_chemical_formula_moiety 'not measured'
_chemical_formula_sum 'C25 H9 Cl3 N3'
_chemical_formula_weight 457.70
_chemical_melting_point ?
_chemical_name_systematic
; 
 ? 
;
_space_group_IT_number 2
_symmetry_cell_setting triclinic
_symmetry_space_group_name_Hall '-P 1'
_symmetry_space_group_name_H-M 'P -1'
_atom_sites_solution_hydrogens geom
_atom_sites_solution_primary direct
_atom_sites_solution_secondary difmap
_audit_creation_method SHELXL-97
_cell_angle_alpha 90.239(7)
_cell_angle_beta 114.539(4)
_cell_angle_gamma 110.869(5)
_cell_formula_units_Z 2
_cell_length_a 10.926(3)
_cell_length_b 11.233(3)
_cell_length_c 12.501(5)
_cell_measurement_reflns_used 2
_cell_measurement_temperature 153(2)
_cell_measurement_theta_max 26.840
_cell_measurement_theta_min 2.159
_cell_volume 1283.1(7)
_computing_cell_refinement 'Bruker SMART'
_computing_data_collection 'Bruker SMART'
_computing_data_reduction 'Bruker SHELXTL'
_computing_molecular_graphics 'Bruker SHELXTL'
_computing_publication_material 'Bruker SHELXTL'
_computing_structure_refinement 'SHELXL-97 (Sheldrick, 1997)'
_computing_structure_solution 'SHELXS-97 (Sheldrick, 1990)'
_diffrn_ambient_temperature 153(2)
_diffrn_measured_fraction_theta_full 0.885
_diffrn_measured_fraction_theta_max 0.885
_diffrn_measurement_device_type 'CCD area detector'
_diffrn_measurement_method 'phi and omega scans'
_diffrn_radiation_monochromator graphite
_diffrn_radiation_source 'fine-focus sealed tube'
_diffrn_radiation_type MoK\a
_diffrn_radiation_wavelength 0.71073
_diffrn_reflns_av_R_equivalents 0.0792
_diffrn_reflns_av_sigmaI/netI 0.1303
_diffrn_reflns_limit_h_max 14
_diffrn_reflns_limit_h_min -14
_diffrn_reflns_limit_k_max 14
_diffrn_reflns_limit_k_min -14
_diffrn_reflns_limit_l_max 16
_diffrn_reflns_limit_l_min -16
_diffrn_reflns_number 11816
_diffrn_reflns_theta_full 28.86
_diffrn_reflns_theta_max 28.86
_diffrn_reflns_theta_min 1.82
_diffrn_standards_decay_% <2
_diffrn_standards_interval_count 0
_diffrn_standards_interval_time 0
_diffrn_standards_number none
_exptl_absorpt_coefficient_mu 0.372
_exptl_absorpt_correction_T_max 0.9986
_exptl_absorpt_correction_T_min 0.9628
_exptl_absorpt_correction_type numerical
_exptl_absorpt_process_details 'face indexed'
_exptl_crystal_colour purple
_exptl_crystal_density_diffrn 1.185
_exptl_crystal_density_method 'not measured'
_exptl_crystal_description plate
_exptl_crystal_F_000 462
_exptl_crystal_size_max 0.760
_exptl_crystal_size_mid 0.130
_exptl_crystal_size_min 0.016
_refine_diff_density_max 0.548
_refine_diff_density_min -0.265
_refine_diff_density_rms 0.098
_refine_ls_extinction_method none
_refine_ls_goodness_of_fit_ref 0.948
_refine_ls_hydrogen_treatment mixed
_refine_ls_matrix_type full
_refine_ls_number_parameters 308
_refine_ls_number_reflns 5953
_refine_ls_number_restraints 0
_refine_ls_restrained_S_all 0.948
_refine_ls_R_factor_all 0.1994
_refine_ls_R_factor_gt 0.0916
_refine_ls_shift/su_max 0.165
_refine_ls_shift/su_mean 0.026
_refine_ls_structure_factor_coef Fsqd
_refine_ls_weighting_details 'calc w=1/[\s^2^(Fo^2^)+(0.1651P)^2^+0.0000P] where P=(Fo^2^+2Fc^2^)/3'
_refine_ls_weighting_scheme calc
_refine_ls_wR_factor_gt 0.2485
_refine_ls_wR_factor_ref 0.3078
_reflns_number_gt 2282
_reflns_number_total 5953
_reflns_threshold_expression >2sigma(I)
_cod_data_source_file jp8003135-file004.cif
_cod_data_source_block s88vmabs2
_cod_depositor_comments
;
The following automatic conversions were performed:

'_chemical_melting_point' value 'not measured' was changed to '?' -
the value is undefined or not given.

'_symmetry_cell_setting' value
'Triclinic' changed to 'triclinic' according to
/home/saulius/struct/CIF-dictionaries/cif_core.dic dictionary named
'cif_core.dic' version 2.4.1 from 2010-06-29.

Automatic conversion script
Id: cif_fix_values 1715 2011-07-08 13:25:40Z adriana 
;
_cod_original_sg_symbol_H-M P-1
_cod_database_code 1504376

loop_
_symmetry_equiv_pos_as_xyz
'x, y, z'
'-x, -y, -z'

loop_
_atom_site_label
_atom_site_type_symbol
_atom_site_fract_x
_atom_site_fract_y
_atom_site_fract_z
_atom_site_U_iso_or_equiv
_atom_site_adp_type
_atom_site_occupancy
_atom_site_symmetry_multiplicity
_atom_site_calc_flag
_atom_site_refinement_flags
C1 C 1.0338(4) 0.5923(4) 1.2518(4) 0.0364(10) Uani 1 1 d .
C2 C 0.8033(4) 0.5706(4) 1.2478(4) 0.0359(10) Uani 1 1 d .
C3 C 0.8923(4) 0.5920(4) 1.1879(4) 0.0330(10) Uani 1 1 d .
C4 C 0.8399(4) 0.6095(4) 1.0662(3) 0.0293(9) Uani 1 1 d .
C5 C 0.9260(4) 0.6278(4) 1.0043(4) 0.0343(10) Uani 1 1 d .
C6 C 0.6992(4) 0.6106(4) 1.0016(4) 0.0369(11) Uani 1 1 d .
C7 C 0.8749(4) 0.6443(4) 0.8880(4) 0.0343(10) Uani 1 1 d .
C8 C 0.6502(4) 0.6285(4) 0.8857(4) 0.0352(11) Uani 1 1 d .
C9 C 0.7349(4) 0.6458(4) 0.8233(3) 0.0303(10) Uani 1 1 d .
C10 C 0.6798(4) 0.6599(4) 0.6988(3) 0.0284(9) Uani 1 1 d .
C11 C 0.7660(5) 0.6905(5) 0.6379(4) 0.0393(11) Uani 1 1 d .
C12 C 0.5312(4) 0.6391(4) 0.6279(4) 0.0329(10) Uani 1 1 d .
C13 C 0.7097(5) 0.6973(5) 0.5208(4) 0.0389(11) Uani 1 1 d .
C14 C 0.4802(4) 0.6480(4) 0.5101(4) 0.0327(10) Uani 1 1 d .
C15 C 0.5067(5) 0.6828(4) 0.3263(4) 0.0361(10) Uani 1 1 d .
C18 C 0.5553(6) 1.0457(5) 0.3455(6) 0.0676(16) Uani 1 1 d .
C21 C 0.9283(6) 1.3249(6) 0.4176(6) 0.0783(19) Uani 1 1 d .
C25 C 0.9790(8) 0.9308(7) 0.2106(8) 0.083(2) Uani 1 1 d .
C16A C 0.5554(12) 0.8217(9) 0.3044(8) 0.0557(8) Uani 0.596(11) 1 d P
C17A C 0.5037(10) 0.9027(10) 0.3634(8) 0.0557(8) Uani 0.566(8) 1 d P
C19A C 0.7114(11) 1.1127(12) 0.3840(10) 0.0557(8) Uani 0.537(12) 1 d P
C20A C 0.7613(9) 1.2577(9) 0.3816(7) 0.0557(8) Uani 0.620(9) 1 d P
C22A C 0.5141(11) 0.8206(10) 0.1714(11) 0.0557(8) Uani 0.539(10) 1 d P
C23A C 0.3480(13) 0.7582(12) 0.0879(12) 0.0557(8) Uani 0.474(9) 1 d P
C24A C 0.3239(14) 0.7615(10) -0.0422(9) 0.0557(8) Uani 0.549(12) 1 d P
C16B C 0.4744(18) 0.8085(14) 0.3003(12) 0.0557(8) Uani 0.404(11) 1 d P
C17B C 0.6063(14) 0.9310(13) 0.3650(11) 0.0557(8) Uani 0.434(8) 1 d P
C19B C 0.7099(13) 1.1681(14) 0.4253(12) 0.0557(8) Uani 0.463(12) 1 d P
C20B C 0.8213(16) 1.2113(15) 0.3693(12) 0.0557(8) Uani 0.380(9) 1 d P
C22B C 0.4885(13) 0.7982(12) 0.0987(13) 0.0557(8) Uani 0.461(10) 1 d P
C23B C 0.3953(12) 0.7992(11) 0.1631(11) 0.0557(8) Uani 0.526(9) 1 d P
C24B C 0.4007(17) 0.7890(13) -0.0390(11) 0.0557(8) Uani 0.451(12) 1 d P
Cl1 Cl 0.9701(2) 0.9497(2) 0.34497(19) 0.1030(7) Uani 1 1 d .
Cl2 Cl 1.15912(19) 0.97176(19) 0.2361(2) 0.0999(7) Uani 1 1 d .
Cl3 Cl 0.9001(2) 1.0230(2) 0.1160(2) 0.1216(9) Uani 1 1 d .
N1 N 1.1496(4) 0.5927(4) 1.3030(3) 0.0492(11) Uani 1 1 d .
N2 N 0.7266(4) 0.5550(4) 1.2917(3) 0.0468(10) Uani 1 1 d .
N3 N 0.5671(3) 0.6769(3) 0.4558(3) 0.0302(8) Uani 1 1 d .
H4 H 0.563(6) 0.634(5) 0.851(5) 0.075(17) Uiso 1 1 d .
H3 H 0.935(5) 0.656(4) 0.848(4) 0.041(12) Uiso 1 1 d .
H1 H 0.650(5) 0.609(4) 1.041(4) 0.043(13) Uiso 1 1 d .
H7 H 0.759(5) 0.720(4) 0.473(4) 0.042(12) Uiso 1 1 d .
H5 H 0.468(5) 0.619(4) 0.652(4) 0.037(12) Uiso 1 1 d .
H8 H 0.378(5) 0.632(4) 0.461(4) 0.054(14) Uiso 1 1 d .
H6 H 0.862(5) 0.706(4) 0.677(4) 0.043(12) Uiso 1 1 d .
H2 H 1.015(5) 0.618(5) 1.040(4) 0.060(15) Uiso 1 1 d .
H9 H 0.928(7) 0.857(6) 0.190(6) 0.09(2) Uiso 1 1 d .

loop_
_atom_site_aniso_label
_atom_site_aniso_U_11
_atom_site_aniso_U_22
_atom_site_aniso_U_33
_atom_site_aniso_U_23
_atom_site_aniso_U_13
_atom_site_aniso_U_12
C1 0.029(2) 0.047(3) 0.036(2) 0.007(2) 0.016(2) 0.015(2)
C2 0.024(2) 0.053(3) 0.028(2) 0.005(2) 0.0060(18) 0.018(2)
C3 0.018(2) 0.046(3) 0.032(2) 0.0028(19) 0.0077(18) 0.0128(19)
C4 0.020(2) 0.034(2) 0.031(2) 0.0021(18) 0.0095(17) 0.0091(18)
C5 0.018(2) 0.047(3) 0.038(3) 0.006(2) 0.0118(19) 0.015(2)
C6 0.020(2) 0.056(3) 0.039(3) 0.004(2) 0.015(2) 0.017(2)
C7 0.021(2) 0.049(3) 0.036(3) 0.006(2) 0.0140(19) 0.015(2)
C8 0.017(2) 0.052(3) 0.034(2) -0.003(2) 0.0069(18) 0.015(2)
C9 0.021(2) 0.036(2) 0.032(2) -0.0003(18) 0.0104(18) 0.0109(18)
C10 0.0199(19) 0.031(2) 0.034(2) 0.0027(18) 0.0118(17) 0.0107(17)
C11 0.020(2) 0.059(3) 0.034(3) 0.002(2) 0.010(2) 0.013(2)
C12 0.021(2) 0.045(3) 0.040(3) 0.012(2) 0.017(2) 0.017(2)
C13 0.025(2) 0.055(3) 0.038(3) 0.006(2) 0.015(2) 0.017(2)
C14 0.022(2) 0.041(3) 0.034(2) 0.006(2) 0.0106(19) 0.0134(19)
C15 0.038(2) 0.040(3) 0.029(2) 0.0090(19) 0.0105(19) 0.018(2)
C18 0.061(4) 0.035(3) 0.106(5) 0.012(3) 0.038(3) 0.018(3)
C21 0.049(3) 0.082(5) 0.117(5) 0.022(4) 0.049(4) 0.025(3)
C25 0.064(4) 0.039(4) 0.139(7) 0.002(4) 0.043(4) 0.014(3)
C16A 0.0530(19) 0.0614(19) 0.0516(17) 0.0101(15) 0.0251(18) 0.0193(17)
C17A 0.0530(19) 0.0614(19) 0.0516(17) 0.0101(15) 0.0251(18) 0.0193(17)
C19A 0.0530(19) 0.0614(19) 0.0516(17) 0.0101(15) 0.0251(18) 0.0193(17)
C20A 0.0530(19) 0.0614(19) 0.0516(17) 0.0101(15) 0.0251(18) 0.0193(17)
C22A 0.0530(19) 0.0614(19) 0.0516(17) 0.0101(15) 0.0251(18) 0.0193(17)
C23A 0.0530(19) 0.0614(19) 0.0516(17) 0.0101(15) 0.0251(18) 0.0193(17)
C24A 0.0530(19) 0.0614(19) 0.0516(17) 0.0101(15) 0.0251(18) 0.0193(17)
C16B 0.0530(19) 0.0614(19) 0.0516(17) 0.0101(15) 0.0251(18) 0.0193(17)
C17B 0.0530(19) 0.0614(19) 0.0516(17) 0.0101(15) 0.0251(18) 0.0193(17)
C19B 0.0530(19) 0.0614(19) 0.0516(17) 0.0101(15) 0.0251(18) 0.0193(17)
C20B 0.0530(19) 0.0614(19) 0.0516(17) 0.0101(15) 0.0251(18) 0.0193(17)
C22B 0.0530(19) 0.0614(19) 0.0516(17) 0.0101(15) 0.0251(18) 0.0193(17)
C23B 0.0530(19) 0.0614(19) 0.0516(17) 0.0101(15) 0.0251(18) 0.0193(17)
C24B 0.0530(19) 0.0614(19) 0.0516(17) 0.0101(15) 0.0251(18) 0.0193(17)
Cl1 0.0793(12) 0.1129(16) 0.1366(18) 0.0264(13) 0.0658(13) 0.0379(11)
Cl2 0.0722(11) 0.0986(14) 0.1465(17) 0.0037(12) 0.0616(12) 0.0373(10)
Cl3 0.0984(15) 0.0923(15) 0.1316(18) 0.0252(13) 0.0104(13) 0.0406(12)
N1 0.029(2) 0.084(3) 0.040(2) 0.018(2) 0.0149(18) 0.028(2)
N2 0.029(2) 0.079(3) 0.037(2) 0.013(2) 0.0169(18) 0.023(2)
N3 0.0210(17) 0.036(2) 0.0330(19) 0.0047(15) 0.0114(15) 0.0115(15)

loop_
_atom_type_symbol
_atom_type_description
_atom_type_scat_dispersion_real
_atom_type_scat_dispersion_imag
_atom_type_scat_source
C C 0.0033 0.0016 'International Tables Vol C Tables 4.2.6.8 and 6.1.1.4'
H H 0.0000 0.0000 'International Tables Vol C Tables 4.2.6.8 and 6.1.1.4'
N N 0.0061 0.0033 'International Tables Vol C Tables 4.2.6.8 and 6.1.1.4'
Cl Cl 0.1484 0.1585 'International Tables Vol C Tables 4.2.6.8 and 6.1.1.4'

loop_
_geom_angle_atom_site_label_1
_geom_angle_atom_site_label_2
_geom_angle_atom_site_label_3
_geom_angle
N1 C1 C3 179.3(5)
N2 C2 C3 176.6(4)
C1 C3 C2 117.7(4)
C1 C3 C4 121.0(3)
C2 C3 C4 121.3(3)
C5 C4 C6 116.4(4)
C5 C4 C3 122.0(3)
C6 C4 C3 121.6(4)
C7 C5 C4 121.5(4)
C7 C5 H2 119(3)
C4 C5 H2 119(3)
C8 C6 C4 121.4(4)
C8 C6 H1 121(3)
C4 C6 H1 117(3)
C5 C7 C9 122.3(4)
C5 C7 H3 120(3)
C9 C7 H3 118(3)
C6 C8 C9 122.5(4)
C6 C8 H4 117(3)
C9 C8 H4 120(3)
C8 C9 C7 115.9(4)
C8 C9 C10 122.1(3)
C7 C9 C10 122.0(3)
C11 C10 C12 114.6(4)
C11 C10 C9 123.4(4)
C12 C10 C9 122.0(4)
C13 C11 C10 121.8(4)
C13 C11 H6 118(3)
C10 C11 H6 120(3)
C14 C12 C10 121.2(4)
C14 C12 H5 114(3)
C10 C12 H5 125(3)
C11 C13 N3 122.0(4)
C11 C13 H7 128(3)
N3 C13 H7 110(3)
N3 C14 C12 121.9(4)
N3 C14 H8 116(3)
C12 C14 H8 122(3)
N3 C15 C16A 111.8(5)
N3 C15 C16B 112.0(6)
C16A C15 C16B 30.7(5)
C19A C18 C17A 115.8(7)
C19A C18 C17B 78.5(7)
C17A C18 C17B 39.2(5)
C19A C18 C19B 29.9(5)
C17A C18 C19B 129.5(7)
C17B C18 C19B 100.9(8)
C20B C21 C20A 40.7(7)
Cl3 C25 Cl2 111.4(4)
Cl3 C25 Cl1 110.0(4)
Cl2 C25 Cl1 110.4(4)
Cl3 C25 H9 111(5)
Cl2 C25 H9 116(5)
Cl1 C25 H9 97(5)
C16B C16A C17B 90.4(15)
C16B C16A C15 78.1(14)
C17B C16A C15 135.6(9)
C16B C16A C22A 97.5(14)
C17B C16A C22A 114.6(10)
C15 C16A C22A 109.4(7)
C16B C16A C17A 48.5(13)
C17B C16A C17A 42.1(7)
C15 C16A C17A 110.5(7)
C22A C16A C17A 117.3(8)
C16B C16A C23B 57.2(12)
C17B C16A C23B 111.6(9)
C15 C16A C23B 97.8(6)
C22A C16A C23B 40.2(5)
C17A C16A C23B 88.0(7)
C17B C17A C16B 84.4(13)
C17B C17A C16A 53.1(9)
C16B C17A C16A 31.6(8)
C17B C17A C18 70.8(9)
C16B C17A C18 128.9(10)
C16A C17A C18 111.7(7)
C19B C19A C20B 87.2(16)
C19B C19A C18 87.6(13)
C20B C19A C18 146.5(10)
C19B C19A C20A 52.5(12)
C20B C19A C20A 40.8(7)
C18 C19A C20A 114.4(8)
C19B C19A C17B 124.6(15)
C20B C19A C17B 147.4(12)
C18 C19A C17B 53.2(6)
C20A C19A C17B 167.1(8)
C20B C20A C19B 89.2(13)
C20B C20A C19A 62.6(11)
C19B C20A C19A 32.1(7)
C20B C20A C21 56.2(10)
C19B C20A C21 123.3(9)
C19A C20A C21 112.8(7)
C22B C22A C23B 97.2(15)
C22B C22A C16A 163.8(15)
C23B C22A C16A 83.7(10)
C22B C22A C23A 62.9(12)
C23B C22A C23A 34.8(7)
C16A C22A C23A 114.7(9)
C22B C22A C16B 150.5(15)
C23B C22A C16B 57.2(9)
C16A C22A C16B 26.5(5)
C23A C22A C16B 89.3(9)
C23B C23A C22B 82.4(13)
C23B C23A C24A 148.0(15)
C22B C23A C24A 77.3(10)
C23B C23A C22A 50.2(10)
C22B C23A C22A 32.7(6)
C24A C23A C22A 108.8(10)
C23B C23A C24B 129.8(14)
C22B C23A C24B 54.4(8)
C24A C23A C24B 23.0(5)
C22A C23A C24B 85.8(8)
C24B C24A C23A 105.6(15)
C24B C24A C22B 58.2(13)
C23A C24A C22B 47.6(6)
C16A C16B C17A 99.9(18)
C16A C16B C17B 56.2(13)
C17A C16B C17B 44.0(8)
C16A C16B C23B 96.3(15)
C17A C16B C23B 118.9(12)
C17B C16B C23B 114.8(11)
C16A C16B C15 71.2(13)
C17A C16B C15 132.4(12)
C17B C16B C15 113.2(11)
C23B C16B C15 108.6(10)
C16A C16B C22A 56.0(12)
C17A C16B C22A 120.3(11)
C17B C16B C22A 88.8(9)
C23B C16B C22A 40.2(6)
C15 C16B C22A 93.8(8)
C17A C17B C16A 84.8(12)
C17A C17B C16B 51.6(9)
C16A C17B C16B 33.4(7)
C17A C17B C18 70.1(9)
C16A C17B C18 132.3(11)
C16B C17B C18 107.8(10)
C17A C17B C19A 116.1(12)
C16A C17B C19A 147.2(11)
C16B C17B C19A 151.6(10)
C18 C17B C19A 48.2(5)
C19A C19B C20A 95.3(15)
C19A C19B C20B 61.8(13)
C20A C19B C20B 40.4(7)
C19A C19B C18 62.5(12)
C20A C19B C18 122.1(10)
C20B C19B C18 115.8(11)
C20A C20B C21 83.1(12)
C20A C20B C19A 76.7(12)
C21 C20B C19A 144.8(13)
C20A C20B C19B 50.4(10)
C21 C20B C19B 115.9(12)
C19A C20B C19B 31.0(6)
C22A C22B C23A 84.4(14)
C22A C22B C23B 50.1(11)
C23A C22B C23B 34.8(6)
C22A C22B C24B 155.7(16)
C23A C22B C24B 79.7(10)
C23B C22B C24B 110.6(10)
C22A C22B C24A 136.8(15)
C23A C22B C24A 55.2(8)
C23B C22B C24A 87.4(8)
C24B C22B C24A 24.6(5)
C23A C23B C22A 95.0(14)
C23A C23B C22B 62.8(11)
C22A C23B C22B 32.7(7)
C23A C23B C16B 154.1(15)
C22A C23B C16B 82.5(11)
C22B C23B C16B 114.0(11)
C23A C23B C16A 142.0(14)
C22A C23B C16A 56.0(8)
C22B C23B C16A 87.7(8)
C16B C23B C16A 26.5(6)
C24A C24B C22B 97.2(15)
C24A C24B C23A 51.5(12)
C22B C24B C23A 45.9(6)
C14 N3 C13 118.5(4)
C14 N3 C15 120.3(3)
C13 N3 C15 121.2(3)

loop_
_geom_bond_atom_site_label_1
_geom_bond_atom_site_label_2
_geom_bond_distance
C1 N1 1.155(5)
C1 C3 1.414(5)
C2 N2 1.145(5)
C2 C3 1.415(6)
C3 C4 1.429(6)
C4 C5 1.412(5)
C4 C6 1.414(5)
C5 C7 1.364(6)
C5 H2 0.94(5)
C6 C8 1.364(6)
C6 H1 0.86(4)
C7 C9 1.409(5)
C7 H3 0.95(4)
C8 C9 1.404(5)
C8 H4 0.90(6)
C9 C10 1.449(6)
C10 C11 1.398(5)
C10 C12 1.417(5)
C11 C13 1.346(6)
C11 H6 0.90(5)
C12 C14 1.360(6)
C12 H5 0.82(4)
C13 N3 1.354(5)
C13 H7 0.93(4)
C14 N3 1.337(5)
C14 H8 0.97(5)
C15 N3 1.485(5)
C15 C16A 1.525(10)
C15 C16B 1.577(15)
C18 C19A 1.451(11)
C18 C17A 1.553(11)
C18 C17B 1.559(14)
C18 C19B 1.635(14)
C21 C20B 1.305(15)
C21 C20A 1.560(10)
C25 Cl3 1.737(8)
C25 Cl2 1.737(7)
C25 Cl1 1.739(8)
C25 H9 0.78(6)
C16A C16B 0.823(13)
C16A C17B 1.243(14)
C16A C22A 1.529(15)
C16A C17A 1.548(15)
C16A C23B 1.833(15)
C17A C17B 1.043(13)
C17A C16B 1.178(15)
C19A C19B 0.816(13)
C19A C20B 1.393(17)
C19A C20A 1.527(15)
C19A C17B 1.907(17)
C20A C20B 1.025(15)
C20A C19B 1.217(13)
C22A C22B 0.840(12)
C22A C23B 1.192(13)
C22A C23A 1.546(17)
C22A C16B 1.829(18)
C23A C23B 0.886(12)
C23A C22B 1.383(15)
C23A C24A 1.538(16)
C23A C24B 1.894(18)
C24A C24B 0.768(12)
C24A C22B 1.828(17)
C16B C17B 1.50(2)
C16B C23B 1.551(18)
C19B C20B 1.580(19)
C22B C23B 1.541(17)
C22B C24B 1.565(19)
